data_2212843
loop_
_publ_author_name
'Feng, Xiao-Jun'
'Dong, Hua-Ze'
'Huang, Wei'

_publ_section_title Tetra-\m-acetato-\k^8^<i>O</i>:<i>O</i>'-bis[(4-dimethylaminopyridine-\k<i>N</i>)copper(II)]
_journal_coeditor_code CV2213
_journal_issue 4
_journal_name_full 'Acta Crystallographica Section E'
_journal_page_first m1105
_journal_page_last m1106
_journal_paper_doi 10.1107/S160053680701183X
_journal_volume 63
_journal_year 2007
_chemical_formula_iupac '[Cu2 (C2 H3 O2)4 (C7 H10 N2)2]'
_chemical_formula_moiety 'C22 H32 Cu2 N4 O8'
_chemical_formula_sum 'C22 H32 Cu2 N4 O8'
_chemical_formula_weight 607.6
_chemical_name_systematic
;
Tetra-\m~2~-acetato-\k^8^O:O'-bis[(4-dimethylaminopyridine-\kN)copper(II)]
;
_space_group_IT_number 14
_symmetry_cell_setting monoclinic
_symmetry_space_group_name_Hall '-P 2ybc'
_symmetry_space_group_name_H-M 'P 1 21/c 1'
_atom_sites_solution_hydrogens geom
_atom_sites_solution_primary direct
_atom_sites_solution_secondary difmap
_audit_creation_method SHELXL-97
_cell_angle_alpha 90.00
_cell_angle_beta 96.944(5)
_cell_angle_gamma 90.00
_cell_formula_units_Z 2
_cell_length_a 10.615(3)
_cell_length_b 8.233(3)
_cell_length_c 14.618(5)
_cell_measurement_reflns_used 846
_cell_measurement_temperature 291(2)
_cell_measurement_theta_max 27.474
_cell_measurement_theta_min 3.140
_cell_volume 1268.1(7)
_computing_cell_refinement SMART
_computing_data_collection 'SMART (Bruker, 2000)'
_computing_data_reduction 'SAINT (Bruker, 2000)'
_computing_molecular_graphics SHELXTL
_computing_publication_material SHELXTL
_computing_structure_refinement SHELXTL
_computing_structure_solution 'SHELXTL (Bruker, 2000)'
_diffrn_ambient_temperature 291(2)
_diffrn_measured_fraction_theta_full 0.996
_diffrn_measured_fraction_theta_max 0.996
_diffrn_measurement_device_type 'Bruker CCD area-detector'
_diffrn_measurement_method '\f and \w'
_diffrn_radiation_monochromator graphite
_diffrn_radiation_source 'fine-focus sealed tube'
_diffrn_radiation_type MoK\a
_diffrn_radiation_wavelength 0.71073
_diffrn_reflns_av_R_equivalents 0.0573
_diffrn_reflns_av_sigmaI/netI 0.0453
_diffrn_reflns_limit_h_max 13
_diffrn_reflns_limit_h_min -12
_diffrn_reflns_limit_k_max 9
_diffrn_reflns_limit_k_min -10
_diffrn_reflns_limit_l_max 18
_diffrn_reflns_limit_l_min -17
_diffrn_reflns_number 6513
_diffrn_reflns_theta_full 26.00
_diffrn_reflns_theta_max 26.00
_diffrn_reflns_theta_min 1.93
_diffrn_standards_decay_% 0
_diffrn_standards_interval_count 0
_diffrn_standards_number 0
_exptl_absorpt_coefficient_mu 1.730
_exptl_absorpt_correction_T_max 0.708
_exptl_absorpt_correction_T_min 0.506
_exptl_absorpt_correction_type multi-scan
_exptl_absorpt_process_details '(SADABS; Bruker, 2000)'
_exptl_crystal_colour blue
_exptl_crystal_density_diffrn 1.591
_exptl_crystal_density_method 'not measured'
_exptl_crystal_description block
_exptl_crystal_F_000 628.0
_exptl_crystal_size_max 0.4
_exptl_crystal_size_mid 0.2
_exptl_crystal_size_min 0.2
_refine_diff_density_max 0.464
_refine_diff_density_min -0.269
_refine_ls_extinction_method none
_refine_ls_goodness_of_fit_ref 0.997
_refine_ls_hydrogen_treatment constr
_refine_ls_matrix_type full
_refine_ls_number_parameters 167
_refine_ls_number_reflns 2481
_refine_ls_number_restraints 0
_refine_ls_restrained_S_all 0.997
_refine_ls_R_factor_all 0.0361
_refine_ls_R_factor_gt 0.0305
_refine_ls_shift/su_max 0.001
_refine_ls_shift/su_mean 0.000
_refine_ls_structure_factor_coef Fsqd
_refine_ls_weighting_details 'calc w=1/[\s^2^(Fo^2^)+(0.047P)^2^] where P=(Fo^2^+2Fc^2^)/3'
_refine_ls_weighting_scheme calc
_refine_ls_wR_factor_gt 0.0800
_refine_ls_wR_factor_ref 0.0816
_reflns_number_gt 2072
_reflns_number_total 2481
_reflns_threshold_expression I>2\s(I)
_cod_data_source_file cv2213.cif
_cod_data_source_block I
_cod_original_sg_symbol_H-M 'P 21/c'
_cod_database_code 2212843
_cod_database_fobs_code 2212843

loop_
_symmetry_equiv_pos_as_xyz
'x, y, z'
'-x, y+1/2, -z+1/2'
'-x, -y, -z'
'x, -y-1/2, z-1/2'

loop_
_atom_site_type_symbol
_atom_site_label
_atom_site_fract_x
_atom_site_fract_y
_atom_site_fract_z
_atom_site_U_iso_or_equiv
_atom_site_adp_type
_atom_site_calc_flag
_atom_site_refinement_flags
_atom_site_occupancy
C C1 0.8596(2) 0.0298(3) 0.17930(17) 0.0467(6) Uani d . 1
H H1 0.8785 -0.0405 0.1331 0.056 Uiso calc R 1
C C2 0.9481(2) 0.0455(3) 0.25555(17) 0.0466(6) Uani d . 1
H H2 1.0244 -0.0109 0.2592 0.056 Uiso calc R 1
C C3 0.9221(2) 0.1471(3) 0.32757(15) 0.0402(5) Uani d . 1
C C4 0.8063(2) 0.2291(3) 0.31424(16) 0.0452(5) Uani d . 1
H H4 0.7837 0.2998 0.3592 0.054 Uiso calc R 1
C C5 0.7263(2) 0.2053(3) 0.23506(17) 0.0461(6) Uani d . 1
H H5 0.6499 0.2619 0.2285 0.055 Uiso calc R 1
C C6 1.1311(3) 0.0968(4) 0.4144(2) 0.0702(8) Uani d . 1
H H6A 1.1261 -0.0190 0.4072 0.105 Uiso calc R 1
H H6B 1.1743 0.1225 0.4742 0.105 Uiso calc R 1
H H6C 1.1770 0.1422 0.3678 0.105 Uiso calc R 1
C C7 0.9722(3) 0.2669(4) 0.4801(2) 0.0745(9) Uani d . 1
H H7A 0.9819 0.3789 0.4640 0.112 Uiso calc R 1
H H7B 1.0277 0.2425 0.5352 0.112 Uiso calc R 1
H H7C 0.8859 0.2473 0.4905 0.112 Uiso calc R 1
C C8 0.5093(2) 0.2743(3) -0.07678(15) 0.0422(5) Uani d . 1
C C9 0.5096(3) 0.4409(3) -0.1191(2) 0.0572(7) Uani d . 1
H H9A 0.4941 0.4319 -0.1850 0.086 Uiso calc R 1
H H9B 0.5906 0.4912 -0.1021 0.086 Uiso calc R 1
H H9C 0.4443 0.5058 -0.0973 0.086 Uiso calc R 1
C C10 0.3495(2) 0.1214(3) 0.10420(15) 0.0388(5) Uani d . 1
C C11 0.2676(2) 0.1984(4) 0.16883(17) 0.0579(7) Uani d . 1
H H11A 0.3194 0.2314 0.2241 0.087 Uiso calc R 1
H H11B 0.2054 0.1214 0.1839 0.087 Uiso calc R 1
H H11C 0.2256 0.2915 0.1398 0.087 Uiso calc R 1
Cu Cu1 0.60135(2) 0.03965(3) 0.058164(16) 0.03512(12) Uani d . 1
N N1 0.74915(17) 0.1075(2) 0.16651(13) 0.0419(4) Uani d . 1
N N2 1.00392(19) 0.1645(3) 0.40560(14) 0.0558(5) Uani d . 1
O O1 0.59537(15) 0.24327(18) -0.01282(11) 0.0475(4) Uani d . 1
O O2 0.46614(14) 0.1250(2) 0.12739(10) 0.0479(4) Uani d . 1
O O3 0.70478(15) -0.0584(2) -0.03185(11) 0.0458(4) Uani d . 1
O O4 0.57775(17) -0.1792(2) 0.10703(12) 0.0539(4) Uani d . 1

loop_
_atom_site_aniso_label
_atom_site_aniso_U_11
_atom_site_aniso_U_22
_atom_site_aniso_U_33
_atom_site_aniso_U_12
_atom_site_aniso_U_13
_atom_site_aniso_U_23
C1 0.0418(13) 0.0538(15) 0.0450(13) 0.0029(11) 0.0071(10) -0.0134(12)
C2 0.0350(12) 0.0514(15) 0.0530(14) 0.0039(10) 0.0038(10) -0.0083(12)
C3 0.0390(11) 0.0416(12) 0.0402(12) -0.0111(10) 0.0053(9) -0.0012(10)
C4 0.0460(13) 0.0464(13) 0.0433(13) -0.0021(11) 0.0061(10) -0.0128(11)
C5 0.0385(12) 0.0450(13) 0.0535(14) 0.0043(10) 0.0010(11) -0.0074(11)
C6 0.0541(17) 0.081(2) 0.0709(19) -0.0062(15) -0.0104(14) 0.0006(17)
C7 0.0776(19) 0.097(2) 0.0481(15) -0.0209(18) 0.0021(14) -0.0236(16)
C8 0.0569(14) 0.0360(12) 0.0359(12) 0.0060(11) 0.0144(11) 0.0013(10)
C9 0.085(2) 0.0367(14) 0.0502(15) 0.0013(13) 0.0111(14) 0.0070(11)
C10 0.0429(13) 0.0366(12) 0.0378(11) 0.0030(10) 0.0082(10) 0.0049(10)
C11 0.0506(15) 0.0754(19) 0.0495(15) 0.0085(13) 0.0131(12) -0.0098(14)
Cu1 0.03640(18) 0.03692(19) 0.03133(17) -0.00067(11) 0.00122(11) -0.00074(11)
N1 0.0410(10) 0.0462(11) 0.0378(10) -0.0028(9) 0.0014(8) -0.0040(9)
N2 0.0469(11) 0.0702(14) 0.0472(12) -0.0053(11) -0.0064(9) -0.0102(11)
O1 0.0564(10) 0.0382(9) 0.0470(9) -0.0032(8) 0.0030(8) 0.0051(7)
O2 0.0391(9) 0.0655(11) 0.0394(9) 0.0020(8) 0.0056(7) -0.0103(8)
O3 0.0381(9) 0.0547(10) 0.0438(9) 0.0051(7) 0.0025(7) -0.0079(8)
O4 0.0647(11) 0.0422(9) 0.0520(10) -0.0035(9) -0.0041(8) 0.0098(8)

loop_
_atom_type_symbol
_atom_type_description
_atom_type_scat_dispersion_real
_atom_type_scat_dispersion_imag
_atom_type_scat_source
C C 0.0033 0.0016 'International Tables Vol C Tables 4.2.6.8 and 6.1.1.4'
H H 0.0000 0.0000 'International Tables Vol C Tables 4.2.6.8 and 6.1.1.4'
N N 0.0061 0.0033 'International Tables Vol C Tables 4.2.6.8 and 6.1.1.4'
O O 0.0106 0.0060 'International Tables Vol C Tables 4.2.6.8 and 6.1.1.4'
Cu Cu 0.3201 1.2651 'International Tables Vol C Tables 4.2.6.8 and 6.1.1.4'

loop_
_geom_angle_atom_site_label_1
_geom_angle_atom_site_label_2
_geom_angle_atom_site_label_3
_geom_angle_site_symmetry_1
_geom_angle_site_symmetry_3
_geom_angle
_geom_angle_publ_flag
N1 C1 C2 . . 125.0(2) ?
N1 C1 H1 . . 117.5 ?
C2 C1 H1 . . 117.5 ?
C1 C2 C3 . . 119.3(2) ?
C1 C2 H2 . . 120.3 ?
C3 C2 H2 . . 120.3 ?
N2 C3 C4 . . 122.0(2) ?
N2 C3 C2 . . 122.2(2) ?
C4 C3 C2 . . 115.8(2) ?
C5 C4 C3 . . 119.8(2) ?
C5 C4 H4 . . 120.1 ?
C3 C4 H4 . . 120.1 ?
N1 C5 C4 . . 125.1(2) ?
N1 C5 H5 . . 117.5 ?
C4 C5 H5 . . 117.5 ?
N2 C6 H6A . . 109.5 ?
N2 C6 H6B . . 109.5 ?
H6A C6 H6B . . 109.5 ?
N2 C6 H6C . . 109.5 ?
H6A C6 H6C . . 109.5 ?
H6B C6 H6C . . 109.5 ?
N2 C7 H7A . . 109.5 ?
N2 C7 H7B . . 109.5 ?
H7A C7 H7B . . 109.5 ?
N2 C7 H7C . . 109.5 ?
H7A C7 H7C . . 109.5 ?
H7B C7 H7C . . 109.5 ?
O4 C8 O1 3_655 . 125.3(2) ?
O4 C8 C9 3_655 . 117.6(2) ?
O1 C8 C9 . . 117.1(2) ?
C8 C9 H9A . . 109.5 ?
C8 C9 H9B . . 109.5 ?
H9A C9 H9B . . 109.5 ?
C8 C9 H9C . . 109.5 ?
H9A C9 H9C . . 109.5 ?
H9B C9 H9C . . 109.5 ?
O2 C10 O3 . 3_655 125.5(2) ?
O2 C10 C11 . . 116.9(2) ?
O3 C10 C11 3_655 . 117.6(2) ?
C10 C11 H11A . . 109.5 ?
C10 C11 H11B . . 109.5 ?
H11A C11 H11B . . 109.5 ?
C10 C11 H11C . . 109.5 ?
H11A C11 H11C . . 109.5 ?
H11B C11 H11C . . 109.5 ?
O4 Cu1 O1 . . 167.13(7) ?
O4 Cu1 O2 . . 90.43(8) y
O1 Cu1 O2 . . 89.31(7) y
O4 Cu1 O3 . . 88.45(7) y
O1 Cu1 O3 . . 88.98(7) y
O2 Cu1 O3 . . 167.31(6) ?
O4 Cu1 N1 . . 94.79(7) y
O1 Cu1 N1 . . 98.07(7) y
O2 Cu1 N1 . . 92.32(7) y
O3 Cu1 N1 . . 100.37(7) y
O4 Cu1 Cu1 . 3_655 83.02(5) ?
O1 Cu1 Cu1 . 3_655 84.26(5) ?
O2 Cu1 Cu1 . 3_655 80.42(5) ?
O3 Cu1 Cu1 . 3_655 86.89(5) ?
N1 Cu1 Cu1 . 3_655 172.38(5) y
C1 N1 C5 . . 115.1(2) ?
C1 N1 Cu1 . . 121.89(16) ?
C5 N1 Cu1 . . 121.70(15) ?
C3 N2 C7 . . 120.7(2) ?
C3 N2 C6 . . 121.9(2) ?
C7 N2 C6 . . 117.1(2) ?
C8 O1 Cu1 . . 122.78(15) ?
C10 O2 Cu1 . . 127.63(15) ?
C10 O3 Cu1 3_655 . 119.53(14) ?
C8 O4 Cu1 3_655 . 124.52(15) ?

loop_
_geom_bond_atom_site_label_1
_geom_bond_atom_site_label_2
_geom_bond_site_symmetry_2
_geom_bond_distance
_geom_bond_publ_flag
C1 N1 . 1.329(3) ?
C1 C2 . 1.374(3) ?
C1 H1 . 0.9300 ?
C2 C3 . 1.398(3) ?
C2 H2 . 0.9300 ?
C3 N2 . 1.355(3) ?
C3 C4 . 1.396(3) ?
C4 C5 . 1.364(3) ?
C4 H4 . 0.9300 ?
C5 N1 . 1.331(3) ?
C5 H5 . 0.9300 ?
C6 N2 . 1.452(3) ?
C6 H6A . 0.9600 ?
C6 H6B . 0.9600 ?
C6 H6C . 0.9600 ?
C7 N2 . 1.449(3) ?
C7 H7A . 0.9600 ?
C7 H7B . 0.9600 ?
C7 H7C . 0.9600 ?
C8 O4 3_655 1.250(3) ?
C8 O1 . 1.252(3) ?
C8 C9 . 1.505(3) ?
C9 H9A . 0.9600 ?
C9 H9B . 0.9600 ?
C9 H9C . 0.9600 ?
C10 O2 . 1.244(3) ?
C10 O3 3_655 1.254(3) ?
C10 C11 . 1.500(3) ?
C11 H11A . 0.9600 ?
C11 H11B . 0.9600 ?
C11 H11C . 0.9600 ?
Cu1 O4 . 1.9657(18) y
Cu1 O1 . 1.9686(16) y
Cu1 O2 . 1.9821(15) y
Cu1 O3 . 1.9844(16) y
Cu1 N1 . 2.1635(19) y
Cu1 Cu1 3_655 2.6575(7) y
O3 C10 3_655 1.254(3) ?
O4 C8 3_655 1.250(3) ?
